data_4123224
loop_
_publ_author_name
'Nagae, Haruki'
'Shibata, Yu'
'Tsurugi, Hayato'
'Mashima, Kazushi'

_publ_section_title
;
 Aminomethylation Reaction of ortho-Pyridyl C-H Bonds Catalyzed by Group 3
 Metal Triamido Complexes.
;
_journal_issue 2
_journal_name_full 'Journal of the American Chemical Society'
_journal_page_first 640
_journal_page_last 643
_journal_paper_doi 10.1021/ja511964k
_journal_volume 137
_journal_year 2015
_chemical_formula_moiety 'C30 H58 N3 O Si4 Y'
_chemical_formula_sum 'C30 H58 N3 O Si4 Y'
_chemical_formula_weight 678.06
_chemical_melting_point 115.5(15)
_chemical_name_common 4
_chemical_name_systematic
;
 ?
;
_space_group_crystal_system monoclinic
_space_group_IT_number 14
_space_group_name_Hall '-P 2yn'
_space_group_name_H-M_alt 'P 1 21/n 1'
_symmetry_space_group_name_Hall '-P 2yn'
_symmetry_space_group_name_H-M 'P 1 21/n 1'
_atom_sites_solution_hydrogens geom
_atom_sites_solution_primary direct
_atom_sites_solution_secondary difmap
_audit_creation_method SHELXL-2014
_cell_angle_alpha 90
_cell_angle_beta 93.361(6)
_cell_angle_gamma 90
_cell_formula_units_Z 4
_cell_length_a 11.082(6)
_cell_length_b 17.774(9)
_cell_length_c 19.160(10)
_cell_measurement_reflns_used 8771
_cell_measurement_temperature 113(2)
_cell_measurement_theta_max 27.47
_cell_measurement_theta_min 3.40
_cell_volume 3767(3)
_computing_cell_refinement CrystalClear
_computing_data_collection 'CrystalClear (Rigaku Inc., 2007)'
_computing_data_reduction CrystalStructure
_computing_molecular_graphics 'CrystalStructure 4.1'
_computing_publication_material 'CrystalStructure 4.1 (Rigaku, 2014)'
_computing_structure_refinement 'SHELXL-2014 (Sheldrick, 2014)'
_computing_structure_solution 'SHELXS2013 (Sheldrick, 2008)'
_diffrn_ambient_temperature 113(2)
_diffrn_detector_area_resol_mean 7.314
_diffrn_measured_fraction_theta_full 0.996
_diffrn_measured_fraction_theta_max 0.990
_diffrn_measurement_device_type 'Rigaku Mercury70'
_diffrn_measurement_method \w
_diffrn_radiation_monochromator graphite
_diffrn_radiation_source 'fine-focus sealed tube'
_diffrn_radiation_type MoK\a
_diffrn_radiation_wavelength 0.71075
_diffrn_reflns_av_R_equivalents 0.0457
_diffrn_reflns_av_unetI/netI 0.0392
_diffrn_reflns_Laue_measured_fraction_full 0.996
_diffrn_reflns_Laue_measured_fraction_max 0.990
_diffrn_reflns_limit_h_max 14
_diffrn_reflns_limit_h_min -13
_diffrn_reflns_limit_k_max 23
_diffrn_reflns_limit_k_min -23
_diffrn_reflns_limit_l_max 24
_diffrn_reflns_limit_l_min -23
_diffrn_reflns_number 35961
_diffrn_reflns_point_group_measured_fraction_full 0.996
_diffrn_reflns_point_group_measured_fraction_max 0.990
_diffrn_reflns_theta_full 25.242
_diffrn_reflns_theta_max 27.473
_diffrn_reflns_theta_min 3.164
_exptl_absorpt_coefficient_mu 1.700
_exptl_absorpt_correction_T_max 0.676
_exptl_absorpt_correction_T_min 0.595
_exptl_absorpt_correction_type multi-scan
_exptl_absorpt_process_details 'REQAB (Rigaku, 1998)'
_exptl_crystal_colour colorless
_exptl_crystal_density_diffrn 1.195
_exptl_crystal_density_method 'not measured'
_exptl_crystal_description block
_exptl_crystal_F_000 1448
_exptl_crystal_size_max 0.360
_exptl_crystal_size_mid 0.230
_exptl_crystal_size_min 0.230
_refine_diff_density_max 0.466
_refine_diff_density_min -0.499
_refine_diff_density_rms 0.061
_refine_ls_extinction_method none
_refine_ls_goodness_of_fit_ref 1.061
_refine_ls_hydrogen_treatment constr
_refine_ls_matrix_type full
_refine_ls_number_parameters 382
_refine_ls_number_reflns 8539
_refine_ls_number_restraints 0
_refine_ls_restrained_S_all 1.061
_refine_ls_R_factor_all 0.0534
_refine_ls_R_factor_gt 0.0394
_refine_ls_shift/su_max 0.002
_refine_ls_shift/su_mean 0.000
_refine_ls_structure_factor_coef Fsqd
_refine_ls_weighting_details 'w=1/[\s^2^(Fo^2^)+(0.0376P)^2^+2.0745P] where P=(Fo^2^+2Fc^2^)/3'
_refine_ls_weighting_scheme calc
_refine_ls_wR_factor_gt 0.0873
_refine_ls_wR_factor_ref 0.0941
_reflns_Friedel_coverage 0.000
_reflns_number_gt 6986
_reflns_number_total 8539
_reflns_threshold_expression 'I > 2\s(I)'
_cod_data_source_file ja511964k_si_002.cif
_cod_data_source_block 4
_cod_depositor_comments
;
The following automatic conversions were performed:

'_chemical_melting_point' value '114-117' was changed to '115.5(15)'
- the average value was taken and precision was estimated.

Automatic conversion script
Id: cif_fix_values 2935 2014-11-11 08:27:57Z andrius 

 Adding full bibliography for 4123224--4123226.cif.
;
_cod_original_cell_volume 3768(3)
_cod_database_code 4123224
_shelx_space_group_comment
;
The symmetry employed for this shelxl refinement is uniquely defined
by the following loop, which should always be used as a source of
symmetry information in preference to the above space-group names.
They are only intended as comments.
;
_shelx_estimated_absorpt_t_min 0.580
_shelx_estimated_absorpt_t_max 0.696

loop_
_space_group_symop_operation_xyz
'x, y, z'
'-x+1/2, y+1/2, -z+1/2'
'-x, -y, -z'
'x-1/2, -y-1/2, z-1/2'

loop_
_atom_site_label
_atom_site_type_symbol
_atom_site_fract_x
_atom_site_fract_y
_atom_site_fract_z
_atom_site_U_iso_or_equiv
_atom_site_adp_type
_atom_site_occupancy
_atom_site_site_symmetry_order
_atom_site_calc_flag
_atom_site_refinement_flags_posn
_atom_site_refinement_flags_adp
_atom_site_refinement_flags_occupancy
_atom_site_disorder_assembly
_atom_site_disorder_group
Y1 Y 0.87618(2) 0.75169(2) 0.23574(2) 0.02382(7) Uani 1 1 d . . . . .
Si1 Si 0.99461(5) 0.91849(3) 0.22374(3) 0.02596(14) Uani 1 1 d . . . . .
Si2 Si 1.01766(6) 0.83513(4) 0.08944(3) 0.03207(15) Uani 1 1 d . . . . .
Si3 Si 1.13946(6) 0.69646(4) 0.33287(4) 0.03610(17) Uani 1 1 d . . . . .
Si4 Si 0.89724(8) 0.67201(4) 0.39369(4) 0.04215(19) Uani 1 1 d . . . . .
O1 O 0.68007(14) 0.81132(9) 0.22284(8) 0.0314(4) Uani 1 1 d . . . . .
N1 N 0.97270(16) 0.83862(10) 0.17428(10) 0.0262(4) Uani 1 1 d . . . . .
N2 N 0.98445(18) 0.70273(10) 0.32815(10) 0.0313(4) Uani 1 1 d . . . . .
N3 N 0.82771(17) 0.65355(10) 0.17230(10) 0.0277(4) Uani 1 1 d . . . . .
C1 C 0.9173(2) 0.90511(13) 0.30826(13) 0.0342(5) Uani 1 1 d . . . . .
H1A H 0.9523 0.8615 0.3334 0.041 Uiso 1 1 calc R U . . .
H1B H 0.8307 0.8966 0.2979 0.041 Uiso 1 1 calc R U . . .
H1C H 0.9287 0.9502 0.3373 0.041 Uiso 1 1 calc R U . . .
C2 C 0.9298(2) 1.00600(13) 0.18115(14) 0.0376(6) Uani 1 1 d . . . . .
H2A H 0.8429 0.9992 0.1706 0.045 Uiso 1 1 calc R U . . .
H2B H 0.9696 1.0156 0.1377 0.045 Uiso 1 1 calc R U . . .
H2C H 0.9431 1.0488 0.2129 0.045 Uiso 1 1 calc R U . . .
C3 C 1.1561(2) 0.93913(13) 0.25119(13) 0.0332(5) Uani 1 1 d . . . . .
H3A H 1.2005 0.9515 0.2099 0.040 Uiso 1 1 calc R U . . .
H3B H 1.1927 0.8949 0.2745 0.040 Uiso 1 1 calc R U . . .
H3C H 1.1598 0.9819 0.2836 0.040 Uiso 1 1 calc R U . . .
C4 C 1.0618(3) 0.73773(14) 0.06357(15) 0.0420(6) Uani 1 1 d . . . . .
H4A H 1.0050 0.7013 0.0816 0.050 Uiso 1 1 calc R U . . .
H4B H 1.1436 0.7267 0.0831 0.050 Uiso 1 1 calc R U . . .
H4C H 1.0600 0.7342 0.0125 0.050 Uiso 1 1 calc R U . . .
C5 C 0.8947(3) 0.86874(18) 0.02547(14) 0.0498(7) Uani 1 1 d . . . . .
H5A H 0.8720 0.9203 0.0373 0.060 Uiso 1 1 calc R U . . .
H5B H 0.8242 0.8357 0.0275 0.060 Uiso 1 1 calc R U . . .
H5C H 0.9238 0.8678 -0.0219 0.060 Uiso 1 1 calc R U . . .
C6 C 1.1530(3) 0.89520(16) 0.07341(15) 0.0466(7) Uani 1 1 d . . . . .
H6A H 1.2222 0.8782 0.1035 0.056 Uiso 1 1 calc R U . . .
H6B H 1.1350 0.9478 0.0840 0.056 Uiso 1 1 calc R U . . .
H6C H 1.1724 0.8908 0.0243 0.056 Uiso 1 1 calc R U . . .
C7 C 1.1997(2) 0.71473(16) 0.24536(15) 0.0464(7) Uani 1 1 d . . . . .
H7A H 1.1716 0.7640 0.2282 0.056 Uiso 1 1 calc R U . . .
H7B H 1.1710 0.6755 0.2125 0.056 Uiso 1 1 calc R U . . .
H7C H 1.2883 0.7142 0.2496 0.056 Uiso 1 1 calc R U . . .
C8 C 1.2131(3) 0.76714(15) 0.39475(15) 0.0459(7) Uani 1 1 d . . . . .
H8A H 1.1908 0.7564 0.4425 0.055 Uiso 1 1 calc R U . . .
H8B H 1.1859 0.8178 0.3813 0.055 Uiso 1 1 calc R U . . .
H8C H 1.3012 0.7640 0.3927 0.055 Uiso 1 1 calc R U . . .
C9 C 1.1964(3) 0.60096(15) 0.36080(17) 0.0569(8) Uani 1 1 d . . . . .
H9A H 1.1529 0.5622 0.3330 0.068 Uiso 1 1 calc R U . . .
H9B H 1.1831 0.5934 0.4104 0.068 Uiso 1 1 calc R U . . .
H9C H 1.2830 0.5974 0.3536 0.068 Uiso 1 1 calc R U . . .
C10 C 0.9376(4) 0.7137(3) 0.48126(17) 0.0941(16) Uani 1 1 d . . . . .
H10A H 0.9332 0.7687 0.4781 0.113 Uiso 1 1 calc R U . . .
H10B H 1.0199 0.6986 0.4967 0.113 Uiso 1 1 calc R U . . .
H10C H 0.8809 0.6958 0.5149 0.113 Uiso 1 1 calc R U . . .
C11 C 0.8942(3) 0.56795(17) 0.40821(17) 0.0608(9) Uani 1 1 d . . . . .
H11A H 0.9749 0.5507 0.4247 0.073 Uiso 1 1 calc R U . . .
H11B H 0.8698 0.5426 0.3642 0.073 Uiso 1 1 calc R U . . .
H11C H 0.8363 0.5561 0.4434 0.073 Uiso 1 1 calc R U . . .
C12 C 0.7381(3) 0.69916(18) 0.36693(17) 0.0567(8) Uani 1 1 d . . . . .
H12A H 0.7162 0.6787 0.3204 0.068 Uiso 1 1 calc R U . . .
H12B H 0.7314 0.7541 0.3657 0.068 Uiso 1 1 calc R U . . .
H12C H 0.6835 0.6788 0.4006 0.068 Uiso 1 1 calc R U . . .
C13 C 0.8387(2) 0.57501(12) 0.19560(12) 0.0297(5) Uani 1 1 d . . . . .
H13A H 0.7564 0.5545 0.2001 0.036 Uiso 1 1 calc R U . . .
H13B H 0.8804 0.5743 0.2427 0.036 Uiso 1 1 calc R U . . .
C14 C 0.9062(2) 0.52284(11) 0.14845(11) 0.0260(5) Uani 1 1 d . . . . .
C15 C 1.0316(2) 0.51720(13) 0.15389(13) 0.0338(5) Uani 1 1 d . . . . .
H15 H 1.0766 0.5480 0.1865 0.041 Uiso 1 1 calc R U . . .
C16 C 1.0922(2) 0.46724(14) 0.11233(14) 0.0372(6) Uani 1 1 d . . . . .
H16 H 1.1778 0.4639 0.1171 0.045 Uiso 1 1 calc R U . . .
C17 C 1.0284(2) 0.42235(13) 0.06408(12) 0.0332(5) Uani 1 1 d . . . . .
H17 H 1.0698 0.3879 0.0360 0.040 Uiso 1 1 calc R U . . .
C18 C 0.9037(2) 0.42808(12) 0.05709(12) 0.0297(5) Uani 1 1 d . . . . .
H18 H 0.8592 0.3981 0.0236 0.036 Uiso 1 1 calc R U . . .
C19 C 0.8436(2) 0.47784(12) 0.09918(11) 0.0271(5) Uani 1 1 d . . . . .
H19 H 0.7580 0.4811 0.0941 0.032 Uiso 1 1 calc R U . . .
C20 C 0.7674(2) 0.65912(12) 0.10298(12) 0.0299(5) Uani 1 1 d . . . . .
H20A H 0.8130 0.6283 0.0704 0.036 Uiso 1 1 calc R U . . .
H20B H 0.7718 0.7121 0.0873 0.036 Uiso 1 1 calc R U . . .
C21 C 0.6349(2) 0.63433(12) 0.09668(13) 0.0298(5) Uani 1 1 d . . . . .
C22 C 0.5854(2) 0.60544(15) 0.03432(14) 0.0424(6) Uani 1 1 d . . . . .
H22 H 0.6348 0.5989 -0.0041 0.051 Uiso 1 1 calc R U . . .
C23 C 0.4638(3) 0.58587(18) 0.02757(18) 0.0604(9) Uani 1 1 d . . . . .
H23 H 0.4304 0.5673 -0.0159 0.072 Uiso 1 1 calc R U . . .
C24 C 0.3910(3) 0.59316(16) 0.08323(19) 0.0559(9) Uani 1 1 d . . . . .
H24 H 0.3080 0.5796 0.0783 0.067 Uiso 1 1 calc R U . . .
C25 C 0.4398(2) 0.62022(15) 0.14591(18) 0.0487(7) Uani 1 1 d . . . . .
H25 H 0.3909 0.6249 0.1847 0.058 Uiso 1 1 calc R U . . .
C26 C 0.5608(2) 0.64075(13) 0.15234(15) 0.0396(6) Uani 1 1 d . . . . .
H26 H 0.5936 0.6596 0.1958 0.047 Uiso 1 1 calc R U . . .
C27 C 0.5730(2) 0.81727(19) 0.26484(15) 0.0497(7) Uani 1 1 d . . . . .
H27A H 0.5553 0.7681 0.2862 0.060 Uiso 1 1 calc R U . A 1
H27B H 0.5873 0.8548 0.3026 0.060 Uiso 1 1 calc R U . A 1
C28A C 0.4719(5) 0.8409(3) 0.2169(3) 0.0440(14) Uani 0.6 1 d . . P B 1
H28A H 0.4077 0.8666 0.2416 0.053 Uiso 0.6 1 calc R U P B 1
H28B H 0.4368 0.7982 0.1894 0.053 Uiso 0.6 1 calc R U P B 1
C29A C 0.5403(4) 0.8948(3) 0.1721(3) 0.0404(10) Uani 0.6 1 d . . P B 1
H29A H 0.5643 0.9410 0.1983 0.049 Uiso 0.6 1 calc R U P B 1
H29B H 0.4919 0.9088 0.1290 0.049 Uiso 0.6 1 calc R U P B 1
C28B C 0.4942(8) 0.8811(6) 0.2186(5) 0.049(2) Uani 0.4 1 d . . P B 2
H28C H 0.4075 0.8797 0.2285 0.058 Uiso 0.4 1 calc R U P B 2
H28D H 0.5262 0.9325 0.2275 0.058 Uiso 0.4 1 calc R U P B 2
C29B C 0.5140(7) 0.8557(4) 0.1457(4) 0.0466(18) Uani 0.4 1 d . . P B 2
H29C H 0.4893 0.8941 0.1103 0.056 Uiso 0.4 1 calc R U P B 2
H29D H 0.4732 0.8073 0.1342 0.056 Uiso 0.4 1 calc R U P B 2
C30 C 0.6514(2) 0.84745(17) 0.15539(15) 0.0478(7) Uani 1 1 d . . . . .
H30A H 0.6312 0.8100 0.1183 0.057 Uiso 1 1 calc R U . B 1
H30B H 0.7188 0.8795 0.1412 0.057 Uiso 1 1 calc R U . B 1

loop_
_atom_site_aniso_label
_atom_site_aniso_U_11
_atom_site_aniso_U_22
_atom_site_aniso_U_33
_atom_site_aniso_U_23
_atom_site_aniso_U_13
_atom_site_aniso_U_12
Y1 0.02192(11) 0.02131(10) 0.02817(13) -0.00481(8) 0.00098(8) 0.00056(8)
Si1 0.0228(3) 0.0231(3) 0.0319(3) -0.0053(2) 0.0006(3) 0.0009(2)
Si2 0.0325(4) 0.0339(3) 0.0303(4) -0.0074(3) 0.0058(3) -0.0072(3)
Si3 0.0371(4) 0.0273(3) 0.0423(4) -0.0079(3) -0.0107(3) 0.0041(3)
Si4 0.0560(5) 0.0372(4) 0.0326(4) 0.0006(3) -0.0028(3) -0.0150(3)
O1 0.0220(8) 0.0338(8) 0.0385(9) -0.0050(7) 0.0028(7) 0.0031(6)
N1 0.0224(9) 0.0269(9) 0.0294(10) -0.0057(7) 0.0010(8) -0.0014(7)
N2 0.0355(11) 0.0273(10) 0.0304(10) -0.0022(8) -0.0045(8) -0.0022(8)
N3 0.0290(10) 0.0224(9) 0.0318(10) -0.0062(7) 0.0019(8) -0.0012(7)
C1 0.0347(13) 0.0294(12) 0.0387(14) -0.0131(10) 0.0036(11) -0.0002(10)
C2 0.0369(14) 0.0286(12) 0.0467(15) -0.0032(11) -0.0030(11) 0.0040(10)
C3 0.0287(12) 0.0302(12) 0.0404(14) -0.0073(10) -0.0012(10) -0.0016(9)
C4 0.0451(16) 0.0422(15) 0.0403(15) -0.0163(11) 0.0150(12) -0.0085(12)
C5 0.0561(18) 0.0586(18) 0.0339(15) 0.0007(13) -0.0029(13) -0.0094(14)
C6 0.0488(17) 0.0462(15) 0.0469(16) -0.0124(12) 0.0201(13) -0.0173(13)
C7 0.0348(15) 0.0459(15) 0.0583(18) -0.0139(13) 0.0023(13) 0.0075(12)
C8 0.0453(16) 0.0408(14) 0.0500(17) -0.0083(12) -0.0121(13) -0.0032(12)
C9 0.0573(19) 0.0368(15) 0.073(2) -0.0091(14) -0.0252(16) 0.0107(13)
C10 0.128(4) 0.116(3) 0.0396(19) -0.016(2) 0.019(2) -0.076(3)
C11 0.067(2) 0.0499(17) 0.063(2) 0.0198(15) -0.0154(17) -0.0133(15)
C12 0.0558(19) 0.0526(18) 0.064(2) 0.0122(15) 0.0212(16) -0.0029(15)
C13 0.0373(13) 0.0260(11) 0.0259(12) -0.0039(9) 0.0030(10) -0.0003(9)
C14 0.0309(12) 0.0200(10) 0.0273(11) -0.0005(8) 0.0027(9) 0.0003(8)
C15 0.0302(13) 0.0323(12) 0.0383(14) -0.0077(10) -0.0038(10) -0.0034(10)
C16 0.0242(12) 0.0404(13) 0.0468(15) 0.0004(11) 0.0015(11) 0.0043(10)
C17 0.0386(14) 0.0291(11) 0.0323(13) 0.0002(10) 0.0054(10) 0.0065(10)
C18 0.0375(13) 0.0250(11) 0.0261(12) -0.0044(9) -0.0018(10) 0.0012(9)
C19 0.0257(11) 0.0242(10) 0.0311(12) -0.0004(9) 0.0003(9) -0.0005(9)
C20 0.0297(12) 0.0245(11) 0.0357(13) -0.0008(9) 0.0035(10) -0.0017(9)
C21 0.0284(12) 0.0199(10) 0.0408(14) 0.0040(9) 0.0000(10) -0.0006(9)
C22 0.0430(16) 0.0428(14) 0.0402(15) 0.0094(11) -0.0069(12) -0.0108(12)
C23 0.0539(19) 0.0599(19) 0.064(2) 0.0199(16) -0.0269(17) -0.0236(15)
C24 0.0288(15) 0.0439(16) 0.093(3) 0.0220(16) -0.0107(16) -0.0093(12)
C25 0.0313(14) 0.0340(14) 0.082(2) -0.0011(14) 0.0134(14) -0.0006(11)
C26 0.0334(14) 0.0288(12) 0.0571(17) -0.0095(11) 0.0076(12) -0.0004(10)
C27 0.0323(15) 0.072(2) 0.0454(16) -0.0111(14) 0.0099(12) 0.0149(14)
C28A 0.028(3) 0.033(3) 0.072(4) 0.004(3) 0.009(2) 0.008(2)
C29A 0.035(3) 0.028(2) 0.059(3) 0.003(2) 0.002(2) 0.0066(19)
C28B 0.027(4) 0.059(6) 0.061(6) -0.008(5) 0.005(4) 0.018(4)
C29B 0.048(4) 0.033(4) 0.057(5) -0.009(3) -0.013(4) 0.006(3)
C30 0.0325(15) 0.0539(17) 0.0572(18) 0.0176(14) 0.0052(13) 0.0099(12)

loop_
_atom_type_symbol
_atom_type_description
_atom_type_scat_dispersion_real
_atom_type_scat_dispersion_imag
_atom_type_scat_source
C C 0.0033 0.0016 'International Tables Vol C Tables 4.2.6.8 and 6.1.1.4'
H H 0.0000 0.0000 'International Tables Vol C Tables 4.2.6.8 and 6.1.1.4'
N N 0.0061 0.0033 'International Tables Vol C Tables 4.2.6.8 and 6.1.1.4'
O O 0.0106 0.0060 'International Tables Vol C Tables 4.2.6.8 and 6.1.1.4'
Si Si 0.0817 0.0704 'International Tables Vol C Tables 4.2.6.8 and 6.1.1.4'
Y Y -2.7962 3.5667 'International Tables Vol C Tables 4.2.6.8 and 6.1.1.4'

loop_
_geom_angle_atom_site_label_1
_geom_angle_atom_site_label_2
_geom_angle_atom_site_label_3
_geom_angle
N3 Y1 N1 111.56(8)
N3 Y1 N2 103.41(8)
N1 Y1 N2 115.37(7)
N3 Y1 O1 95.93(7)
N1 Y1 O1 95.59(7)
N2 Y1 O1 133.11(7)
N3 Y1 Si1 141.08(6)
N1 Y1 Si1 29.77(5)
N2 Y1 Si1 102.05(5)
O1 Y1 Si1 87.55(5)
N3 Y1 Si4 99.69(6)
N1 Y1 Si4 139.08(5)
N2 Y1 Si4 28.15(6)
O1 Y1 Si4 107.07(4)
Si1 Y1 Si4 116.33(2)
N1 Si1 C3 114.79(10)
N1 Si1 C2 114.00(11)
C3 Si1 C2 107.14(11)
N1 Si1 C1 108.19(10)
C3 Si1 C1 104.94(12)
C2 Si1 C1 107.15(12)
N1 Si1 Y1 40.64(7)
C3 Si1 Y1 122.78(8)
C2 Si1 Y1 129.70(9)
C1 Si1 Y1 67.68(7)
N1 Si2 C4 112.09(11)
N1 Si2 C5 111.38(12)
C4 Si2 C5 108.20(14)
N1 Si2 C6 114.18(11)
C4 Si2 C6 104.95(13)
C5 Si2 C6 105.56(14)
N2 Si3 C7 110.51(11)
N2 Si3 C9 113.07(13)
C7 Si3 C9 106.31(14)
N2 Si3 C8 112.68(12)
C7 Si3 C8 106.53(14)
C9 Si3 C8 107.32(13)
N2 Si4 C10 114.56(14)
N2 Si4 C12 106.22(12)
C10 Si4 C12 108.5(2)
N2 Si4 C11 116.02(14)
C10 Si4 C11 105.35(18)
C12 Si4 C11 105.71(15)
N2 Si4 Y1 38.25(7)
C10 Si4 Y1 130.36(14)
C12 Si4 Y1 68.12(10)
C11 Si4 Y1 123.61(11)
C30 O1 C27 108.09(19)
C30 O1 Y1 115.51(14)
C27 O1 Y1 136.24(15)
Si1 N1 Si2 120.63(11)
Si1 N1 Y1 109.59(10)
Si2 N1 Y1 129.73(10)
Si4 N2 Si3 122.99(12)
Si4 N2 Y1 113.60(11)
Si3 N2 Y1 123.41(11)
C20 N3 C13 111.58(17)
C20 N3 Y1 122.73(14)
C13 N3 Y1 125.37(14)
N3 C13 C14 115.71(19)
C15 C14 C19 117.8(2)
C15 C14 C13 121.5(2)
C19 C14 C13 120.7(2)
C14 C15 C16 121.1(2)
C17 C16 C15 120.4(2)
C16 C17 C18 119.3(2)
C17 C18 C19 120.0(2)
C14 C19 C18 121.4(2)
N3 C20 C21 116.06(19)
C22 C21 C26 118.1(2)
C22 C21 C20 120.3(2)
C26 C21 C20 121.6(2)
C21 C22 C23 120.4(3)
C24 C23 C22 120.8(3)
C25 C24 C23 119.3(3)
C24 C25 C26 119.9(3)
C25 C26 C21 121.5(3)
C28A C27 O1 106.7(3)
O1 C27 C28B 100.0(4)
C27 C28A C29A 98.4(4)
C28A C29A C30 101.8(3)
C29B C28B C27 101.0(5)
C28B C29B C30 96.6(5)
O1 C30 C29B 108.2(4)
O1 C30 C29A 101.0(3)

loop_
_geom_bond_atom_site_label_1
_geom_bond_atom_site_label_2
_geom_bond_distance
Y1 N3 2.1754(19)
Y1 N1 2.251(2)
Y1 N2 2.255(2)
Y1 O1 2.4177(18)
Y1 Si1 3.2559(15)
Y1 Si4 3.3370(16)
Si1 N1 1.7161(19)
Si1 C3 1.872(2)
Si1 C2 1.879(3)
Si1 C1 1.891(3)
Si2 N1 1.729(2)
Si2 C4 1.874(3)
Si2 C5 1.876(3)
Si2 C6 1.881(3)
Si3 N2 1.719(2)
Si3 C7 1.869(3)
Si3 C9 1.878(3)
Si3 C8 1.881(3)
Si4 N2 1.718(2)
Si4 C10 1.865(3)
Si4 C12 1.870(3)
Si4 C11 1.871(3)
O1 C30 1.461(3)
O1 C27 1.476(3)
N3 C20 1.455(3)
N3 C13 1.469(3)
C13 C14 1.521(3)
C14 C15 1.391(3)
C14 C19 1.391(3)
C15 C16 1.391(3)
C16 C17 1.383(3)
C17 C18 1.384(3)
C18 C19 1.393(3)
C20 C21 1.531(3)
C21 C22 1.384(3)
C21 C26 1.389(4)
C22 C23 1.391(4)
C23 C24 1.380(5)
C24 C25 1.375(4)
C25 C26 1.388(4)
C27 C28A 1.468(6)
C27 C28B 1.657(9)
C28A C29A 1.519(7)
C29A C30 1.540(5)
C28B C29B 1.496(12)
C29B C30 1.530(8)
